data_4082892
loop_
_publ_author_name
'Das, Animesh'
'Dash, Chandrakanta'
'Yousufuddin, Muhammed'
'Dias, H. V. Rasika'

_publ_section_title
;
 Coordination and Ligand Substitution Chemistry of
 Bis(cyclooctyne)copper(I)
;
_journal_issue 7
_journal_name_full Organometallics
_journal_page_first 1644
_journal_paper_doi 10.1021/om4012032
_journal_volume 33
_journal_year 2014
_chemical_formula_moiety 'C17 H24 Cu O, F6 Sb'
_chemical_formula_sum 'C17 H24 Cu F6 O Sb'
_chemical_formula_weight 543.65
_chemical_name_systematic
;
 ?
;
_space_group_crystal_system monoclinic
_space_group_IT_number 14
_space_group_name_Hall '-P 2ybc'
_space_group_name_H-M_alt 'P 1 21/c 1'
_symmetry_space_group_name_Hall '-P 2ybc'
_symmetry_space_group_name_H-M 'P 1 21/c 1'
_atom_sites_solution_hydrogens geom
_atom_sites_solution_primary direct
_audit_creation_date 2013-11-28
_audit_creation_method
;
Olex2 1.2
(compiled 2013.11.15 svn.r2834 for OlexSys, GUI svn.r4720)
;
_cell_angle_alpha 90
_cell_angle_beta 117.088(5)
_cell_angle_gamma 90
_cell_formula_units_Z 4
_cell_length_a 11.4781(10)
_cell_length_b 12.2864(11)
_cell_length_c 16.0681(11)
_cell_measurement_reflns_used 9919
_cell_measurement_temperature 100(2)
_cell_measurement_theta_max 28.31
_cell_measurement_theta_min 2.48
_cell_volume 2017.4(3)
_computing_cell_refinement 'SAINT v7.68A (Bruker, 2009)'
_computing_data_reduction 'SAINT v7.68A (Bruker, 2009)'
_computing_molecular_graphics 'Olex2 (Dolomanov et al., 2009)'
_computing_publication_material 'Olex2 (Dolomanov et al., 2009)'
_computing_structure_refinement 'ShelXL (Sheldrick, 2008)'
_computing_structure_solution 'XS (Sheldrick, 2008)'
_diffrn_ambient_temperature 100.0
_diffrn_measured_fraction_theta_full 1.000
_diffrn_measured_fraction_theta_max 0.999
_diffrn_measurement_device_type 'Bruker APEX-II CCD'
_diffrn_measurement_method '\f and \w scans'
_diffrn_radiation_monochromator graphite
_diffrn_radiation_type MoK\a
_diffrn_radiation_wavelength 0.71073
_diffrn_reflns_av_R_equivalents 0.0359
_diffrn_reflns_av_unetI/netI 0.0271
_diffrn_reflns_Laue_measured_fraction_full 1.000
_diffrn_reflns_Laue_measured_fraction_max 0.999
_diffrn_reflns_limit_h_max 14
_diffrn_reflns_limit_h_min -14
_diffrn_reflns_limit_k_max 15
_diffrn_reflns_limit_k_min -15
_diffrn_reflns_limit_l_max 20
_diffrn_reflns_limit_l_min -20
_diffrn_reflns_number 17648
_diffrn_reflns_point_group_measured_fraction_full 1.000
_diffrn_reflns_point_group_measured_fraction_max 0.999
_diffrn_reflns_theta_full 25.242
_diffrn_reflns_theta_max 26.996
_diffrn_reflns_theta_min 1.993
_diffrn_standards_number 0
_exptl_absorpt_coefficient_mu 2.449
_exptl_absorpt_correction_T_max 0.7457
_exptl_absorpt_correction_T_min 0.5417
_exptl_absorpt_correction_type multi-scan
_exptl_absorpt_process_details
;
SADABS-2008/1 (Bruker,2008) was used for absorption correction.
wR2(int) was 0.0731 before and 0.0386 after correction.
The Ratio of minimum to maximum transmission is 0.7264.
The \l/2 correction factor is 0.0015.
;
_exptl_crystal_colour colorless
_exptl_crystal_density_diffrn 1.790
_exptl_crystal_description platy
_exptl_crystal_F_000 1072
_exptl_crystal_size_max 0.25
_exptl_crystal_size_mid 0.2
_exptl_crystal_size_min 0.02
_refine_diff_density_max 1.463
_refine_diff_density_min -0.475
_refine_diff_density_rms 0.105
_refine_ls_extinction_method none
_refine_ls_goodness_of_fit_ref 1.060
_refine_ls_hydrogen_treatment constr
_refine_ls_matrix_type full
_refine_ls_number_parameters 235
_refine_ls_number_reflns 4409
_refine_ls_number_restraints 0
_refine_ls_restrained_S_all 1.060
_refine_ls_R_factor_all 0.0348
_refine_ls_R_factor_gt 0.0312
_refine_ls_shift/su_max 0.001
_refine_ls_shift/su_mean 0.000
_refine_ls_structure_factor_coef Fsqd
_refine_ls_weighting_details 'w=1/[\s^2^(Fo^2^)+(0.0462P)^2^+1.9254P] where P=(Fo^2^+2Fc^2^)/3'
_refine_ls_weighting_scheme calc
_refine_ls_wR_factor_gt 0.0806
_refine_ls_wR_factor_ref 0.0828
_reflns_Friedel_coverage 0.000
_reflns_number_gt 3984
_reflns_number_total 4409
_reflns_threshold_expression 'I > 2\s(I)'
_cod_data_source_file om4012032_si_002.cif
_cod_data_source_block dias824m
_cod_depositor_comments 'Adding full bibliography for 4082892.cif.'
_cod_database_code 4082892
_shelxl_version_number 2013-4
_shelx_space_group_comment
;
The symmetry employed for this shelxl refinement is uniquely defined
by the following loop, which should always be used as a source of
symmetry information in preference to the above space-group names.
They are only intended as comments.
;
_olex2_refinement_description
;
1. Fixed Uiso
 At 1.2 times of:
  All C(H,H) groups
2.a Secondary CH2 refined with riding coordinates:
 C3(H3A,H3B), C4(H4A,H4B), C5(H5A,H5B), C6(H6A,H6B), C7(H7A,H7B), C8(H8A,H8B),
 C11(H11A,H11B), C12(H12A,H12B), C13(H13A,H13B), C14(H14A,H14B), C15(H15A,H15B),
  C16(H16A,H16B)
;

loop_
_space_group_symop_operation_xyz
'x, y, z'
'-x, y+1/2, -z+1/2'
'-x, -y, -z'
'x, -y-1/2, z-1/2'

loop_
_atom_site_label
_atom_site_type_symbol
_atom_site_fract_x
_atom_site_fract_y
_atom_site_fract_z
_atom_site_U_iso_or_equiv
_atom_site_adp_type
_atom_site_occupancy
_atom_site_site_symmetry_order
_atom_site_calc_flag
_atom_site_refinement_flags_posn
Cu Cu 0.95215(3) 0.72000(3) 0.87739(2) 0.02683(10) Uani 1 1 d .
O O 0.8538(3) 0.9529(2) 0.8465(2) 0.0565(7) Uani 1 1 d .
C1 C 1.1511(3) 0.7494(3) 0.9331(2) 0.0340(7) Uani 1 1 d .
C2 C 1.1362(3) 0.6570(3) 0.9055(2) 0.0293(6) Uani 1 1 d .
C3 C 1.1787(3) 0.5515(3) 0.8834(2) 0.0337(7) Uani 1 1 d .
H3A H 1.1102 0.5226 0.8236 0.040 Uiso 1 1 calc R
H3B H 1.1938 0.4979 0.9333 0.040 Uiso 1 1 calc R
C4 C 1.3059(3) 0.5708(3) 0.8761(2) 0.0410(8) Uani 1 1 d .
H4A H 1.3439 0.4993 0.8736 0.049 Uiso 1 1 calc R
H4B H 1.2840 0.6087 0.8164 0.049 Uiso 1 1 calc R
C5 C 1.4099(3) 0.6373(3) 0.9559(2) 0.0366(7) Uani 1 1 d .
H5A H 1.4970 0.6113 0.9662 0.044 Uiso 1 1 calc R
H5B H 1.4019 0.6216 1.0135 0.044 Uiso 1 1 calc R
C6 C 1.4057(3) 0.7622(3) 0.9428(3) 0.0439(8) Uani 1 1 d .
H6A H 1.4928 0.7860 0.9512 0.053 Uiso 1 1 calc R
H6B H 1.3421 0.7786 0.8774 0.053 Uiso 1 1 calc R
C7 C 1.3699(4) 0.8314(3) 1.0072(3) 0.0492(9) Uani 1 1 d .
H7A H 1.4155 0.9023 1.0177 0.059 Uiso 1 1 calc R
H7B H 1.4024 0.7944 1.0684 0.059 Uiso 1 1 calc R
C8 C 1.2217(3) 0.8526(3) 0.9691(3) 0.0482(9) Uani 1 1 d .
H8A H 1.2034 0.8810 1.0197 0.058 Uiso 1 1 calc R
H8B H 1.1924 0.9074 0.9185 0.058 Uiso 1 1 calc R
C9 C 0.8519(3) 0.5735(3) 0.8570(2) 0.0308(6) Uani 1 1 d .
C10 C 0.7719(3) 0.6470(3) 0.8318(2) 0.0298(6) Uani 1 1 d .
C11 C 0.6409(3) 0.6963(3) 0.7918(2) 0.0349(7) Uani 1 1 d .
H11A H 0.6213 0.7325 0.7318 0.042 Uiso 1 1 calc R
H11B H 0.6365 0.7515 0.8352 0.042 Uiso 1 1 calc R
C12 C 0.5417(4) 0.6057(4) 0.7760(3) 0.0547(10) Uani 1 1 d .
H12A H 0.5441 0.5884 0.8369 0.066 Uiso 1 1 calc R
H12B H 0.4534 0.6346 0.7348 0.066 Uiso 1 1 calc R
C13 C 0.5584(4) 0.5013(4) 0.7342(3) 0.0617(11) Uani 1 1 d .
H13A H 0.5911 0.5210 0.6888 0.074 Uiso 1 1 calc R
H13B H 0.4698 0.4703 0.6975 0.074 Uiso 1 1 calc R
C14 C 0.6446(4) 0.4098(3) 0.7938(3) 0.0577(11) Uani 1 1 d .
H14A H 0.6516 0.4195 0.8571 0.069 Uiso 1 1 calc R
H14B H 0.5953 0.3414 0.7688 0.069 Uiso 1 1 calc R
C15 C 0.7787(4) 0.3902(3) 0.8066(3) 0.0634(12) Uani 1 1 d .
H15A H 0.7755 0.3958 0.7442 0.076 Uiso 1 1 calc R
H15B H 0.8004 0.3136 0.8269 0.076 Uiso 1 1 calc R
C16 C 0.8909(3) 0.4576(3) 0.8715(3) 0.0394(7) Uani 1 1 d .
H16A H 0.9163 0.4365 0.9370 0.047 Uiso 1 1 calc R
H16B H 0.9670 0.4459 0.8592 0.047 Uiso 1 1 calc R
C17 C 0.8932(3) 0.8691(2) 0.8614(2) 0.0311(6) Uani 1 1 d .
Sb Sb 0.83453(2) 0.69360(2) 0.58952(2) 0.02692(8) Uani 1 1 d .
F1 F 0.7434(2) 0.81426(15) 0.51839(14) 0.0424(5) Uani 1 1 d .
F2 F 0.6962(2) 0.6649(2) 0.61699(15) 0.0624(7) Uani 1 1 d .
F3 F 0.9252(2) 0.57405(16) 0.66171(14) 0.0527(6) Uani 1 1 d .
F4 F 0.9709(2) 0.7216(2) 0.55887(14) 0.0492(5) Uani 1 1 d .
F5 F 0.7546(2) 0.60698(15) 0.48199(12) 0.0447(5) Uani 1 1 d .
F6 F 0.9145(2) 0.78239(16) 0.69562(13) 0.0446(5) Uani 1 1 d .

loop_
_atom_site_aniso_label
_atom_site_aniso_U_11
_atom_site_aniso_U_22
_atom_site_aniso_U_33
_atom_site_aniso_U_23
_atom_site_aniso_U_13
_atom_site_aniso_U_12
Cu 0.02713(19) 0.02544(19) 0.02716(19) -0.00107(13) 0.01169(15) 0.00295(14)
O 0.0654(18) 0.0374(15) 0.081(2) 0.0196(13) 0.0464(16) 0.0152(13)
C1 0.0288(15) 0.0300(16) 0.0388(17) 0.0022(13) 0.0115(13) 0.0022(12)
C2 0.0262(14) 0.0300(15) 0.0325(15) 0.0012(12) 0.0141(12) 0.0012(12)
C3 0.0315(16) 0.0319(16) 0.0385(16) -0.0036(13) 0.0166(13) 0.0042(12)
C4 0.0377(18) 0.051(2) 0.0401(18) -0.0032(15) 0.0223(15) 0.0058(15)
C5 0.0299(16) 0.0467(19) 0.0344(16) 0.0042(14) 0.0155(13) 0.0037(14)
C6 0.0294(17) 0.052(2) 0.047(2) 0.0140(17) 0.0143(15) -0.0003(15)
C7 0.0348(18) 0.0352(18) 0.063(2) -0.0008(17) 0.0089(17) -0.0052(15)
C8 0.0407(19) 0.0262(16) 0.066(2) -0.0042(16) 0.0144(18) -0.0014(14)
C9 0.0278(15) 0.0320(16) 0.0333(15) -0.0047(12) 0.0144(13) -0.0052(12)
C10 0.0275(14) 0.0354(16) 0.0275(14) -0.0063(12) 0.0132(12) -0.0030(12)
C11 0.0281(15) 0.0436(19) 0.0298(15) -0.0035(12) 0.0104(13) 0.0063(13)
C12 0.0317(18) 0.075(3) 0.065(2) -0.001(2) 0.0277(18) -0.0015(18)
C13 0.044(2) 0.066(3) 0.059(2) 0.007(2) 0.0090(19) -0.019(2)
C14 0.039(2) 0.052(2) 0.074(3) 0.009(2) 0.0194(19) -0.0154(17)
C15 0.049(2) 0.036(2) 0.078(3) -0.0078(19) 0.005(2) -0.0081(17)
C16 0.0342(17) 0.0278(16) 0.055(2) -0.0008(14) 0.0195(15) -0.0018(13)
C17 0.0393(17) 0.0299(16) 0.0301(14) 0.0044(12) 0.0211(13) 0.0054(13)
Sb 0.03500(13) 0.02465(12) 0.02325(12) 0.00065(7) 0.01512(9) -0.00180(7)
F1 0.0595(13) 0.0308(10) 0.0345(10) 0.0051(7) 0.0192(10) 0.0101(8)
F2 0.0474(13) 0.106(2) 0.0415(12) 0.0147(12) 0.0266(10) -0.0132(13)
F3 0.0677(14) 0.0326(10) 0.0388(11) 0.0060(8) 0.0078(10) 0.0091(10)
F4 0.0396(11) 0.0746(15) 0.0404(11) -0.0053(10) 0.0244(10) -0.0076(10)
F5 0.0607(13) 0.0313(10) 0.0298(9) -0.0050(8) 0.0098(9) -0.0065(9)
F6 0.0641(14) 0.0392(10) 0.0269(9) -0.0073(8) 0.0177(9) -0.0068(10)

loop_
_atom_type_symbol
_atom_type_description
_atom_type_scat_dispersion_real
_atom_type_scat_dispersion_imag
_atom_type_scat_source
C C 0.0033 0.0016 'International Tables Vol C Tables 4.2.6.8 and 6.1.1.4'
H H 0.0000 0.0000 'International Tables Vol C Tables 4.2.6.8 and 6.1.1.4'
Cu Cu 0.3201 1.2651 'International Tables Vol C Tables 4.2.6.8 and 6.1.1.4'
F F 0.0171 0.0103 'International Tables Vol C Tables 4.2.6.8 and 6.1.1.4'
O O 0.0106 0.0060 'International Tables Vol C Tables 4.2.6.8 and 6.1.1.4'
Sb Sb -0.5866 1.5461 'International Tables Vol C Tables 4.2.6.8 and 6.1.1.4'

loop_
_geom_angle_atom_site_label_1
_geom_angle_atom_site_label_2
_geom_angle_atom_site_label_3
_geom_angle
C1 Cu C2 33.52(13)
C1 Cu C9 129.88(12)
C9 Cu C2 98.36(12)
C10 Cu C1 164.06(13)
C10 Cu C2 131.78(13)
C10 Cu C9 34.21(12)
C17 Cu C1 98.23(13)
C17 Cu C2 129.60(13)
C17 Cu C9 131.69(13)
C17 Cu C10 97.55(13)
C2 C1 Cu 74.5(2)
C2 C1 C8 156.6(3)
C8 C1 Cu 128.4(2)
C1 C2 Cu 72.0(2)
C1 C2 C3 154.9(3)
C3 C2 Cu 132.8(2)
C2 C3 H3A 110.1
C2 C3 H3B 110.1
C2 C3 C4 108.1(3)
H3A C3 H3B 108.4
C4 C3 H3A 110.1
C4 C3 H3B 110.1
C3 C4 H4A 108.5
C3 C4 H4B 108.5
H4A C4 H4B 107.5
C5 C4 C3 115.1(3)
C5 C4 H4A 108.5
C5 C4 H4B 108.5
C4 C5 H5A 108.1
C4 C5 H5B 108.1
C4 C5 C6 116.9(3)
H5A C5 H5B 107.3
C6 C5 H5A 108.1
C6 C5 H5B 108.1
C5 C6 H6A 108.0
C5 C6 H6B 108.0
H6A C6 H6B 107.2
C7 C6 C5 117.4(3)
C7 C6 H6A 108.0
C7 C6 H6B 108.0
C6 C7 H7A 108.7
C6 C7 H7B 108.7
C6 C7 C8 114.3(3)
H7A C7 H7B 107.6
C8 C7 H7A 108.7
C8 C7 H7B 108.7
C1 C8 C7 108.6(3)
C1 C8 H8A 110.0
C1 C8 H8B 110.0
C7 C8 H8A 110.0
C7 C8 H8B 110.0
H8A C8 H8B 108.3
C10 C9 Cu 72.0(2)
C10 C9 C16 153.4(3)
C16 C9 Cu 134.6(2)
C9 C10 Cu 73.8(2)
C9 C10 C11 156.5(3)
C11 C10 Cu 129.7(2)
C10 C11 H11A 110.1
C10 C11 H11B 110.1
C10 C11 C12 108.0(3)
H11A C11 H11B 108.4
C12 C11 H11A 110.1
C12 C11 H11B 110.1
C11 C12 H12A 108.0
C11 C12 H12B 108.0
H12A C12 H12B 107.2
C13 C12 C11 117.4(3)
C13 C12 H12A 108.0
C13 C12 H12B 108.0
C12 C13 H13A 106.8
C12 C13 H13B 106.8
C12 C13 C14 122.0(4)
H13A C13 H13B 106.7
C14 C13 H13A 106.8
C14 C13 H13B 106.8
C13 C14 H14A 106.5
C13 C14 H14B 106.5
H14A C14 H14B 106.5
C15 C14 C13 123.3(4)
C15 C14 H14A 106.5
C15 C14 H14B 106.5
C14 C15 H15A 107.0
C14 C15 H15B 107.0
C14 C15 C16 121.5(4)
H15A C15 H15B 106.7
C16 C15 H15A 107.0
C16 C15 H15B 107.0
C9 C16 C15 108.8(3)
C9 C16 H16A 109.9
C9 C16 H16B 109.9
C15 C16 H16A 109.9
C15 C16 H16B 109.9
H16A C16 H16B 108.3
O C17 Cu 175.5(3)
F1 Sb F4 89.75(10)
F1 Sb F5 89.09(8)
F1 Sb F6 90.03(9)
F2 Sb F1 89.71(11)
F2 Sb F3 89.90(11)
F2 Sb F4 178.60(9)
F2 Sb F5 89.95(11)
F2 Sb F6 90.68(11)
F3 Sb F1 179.29(9)
F3 Sb F4 90.66(11)
F3 Sb F5 91.51(9)
F3 Sb F6 89.38(9)
F4 Sb F5 88.76(10)
F4 Sb F6 90.61(10)
F6 Sb F5 178.91(8)

loop_
_geom_bond_atom_site_label_1
_geom_bond_atom_site_label_2
_geom_bond_distance
Cu C1 2.070(3)
Cu C2 2.097(3)
Cu C9 2.080(3)
Cu C10 2.060(3)
Cu C17 1.929(3)
O C17 1.106(4)
C1 C2 1.202(5)
C1 C8 1.475(5)
C2 C3 1.484(4)
C3 H3A 0.9900
C3 H3B 0.9900
C3 C4 1.536(4)
C4 H4A 0.9900
C4 H4B 0.9900
C4 C5 1.531(5)
C5 H5A 0.9900
C5 H5B 0.9900
C5 C6 1.546(5)
C6 H6A 0.9900
C6 H6B 0.9900
C6 C7 1.533(6)
C7 H7A 0.9900
C7 H7B 0.9900
C7 C8 1.545(5)
C8 H8A 0.9900
C8 H8B 0.9900
C9 C10 1.218(4)
C9 C16 1.479(4)
C10 C11 1.470(4)
C11 H11A 0.9900
C11 H11B 0.9900
C11 C12 1.528(5)
C12 H12A 0.9900
C12 H12B 0.9900
C12 C13 1.500(6)
C13 H13A 0.9900
C13 H13B 0.9900
C13 C14 1.516(6)
C14 H14A 0.9900
C14 H14B 0.9900
C14 C15 1.477(6)
C15 H15A 0.9900
C15 H15B 0.9900
C15 C16 1.486(5)
C16 H16A 0.9900
C16 H16B 0.9900
Sb F1 1.8733(18)
Sb F2 1.865(2)
Sb F3 1.8672(19)
Sb F4 1.874(2)
Sb F5 1.8751(18)
Sb F6 1.8745(18)

loop_
_geom_torsion_atom_site_label_1
_geom_torsion_atom_site_label_2
_geom_torsion_atom_site_label_3
_geom_torsion_atom_site_label_4
_geom_torsion
Cu C1 C2 C3 173.1(7)
Cu C1 C8 C7 177.5(3)
Cu C2 C3 C4 151.8(2)
Cu C9 C10 C11 176.7(8)
Cu C9 C16 C15 -154.2(3)
Cu C10 C11 C12 -176.3(2)
C1 C2 C3 C4 -19.2(9)
C2 C1 C8 C7 -16.7(10)
C2 C3 C4 C5 47.4(4)
C3 C4 C5 C6 -90.1(4)
C4 C5 C6 C7 112.8(3)
C5 C6 C7 C8 -89.4(4)
C6 C7 C8 C1 45.5(4)
C8 C1 C2 Cu -168.5(9)
C8 C1 C2 C3 4.6(15)
C9 C10 C11 C12 7.8(9)
C10 C9 C16 C15 22.9(9)
C10 C11 C12 C13 -43.5(5)
C11 C12 C13 C14 87.6(5)
C12 C13 C14 C15 -100.0(6)
C13 C14 C15 C16 78.0(6)
C14 C15 C16 C9 -45.1(5)
C16 C9 C10 Cu -177.8(7)
C16 C9 C10 C11 -1.0(13)
